data_4310371
loop_
_publ_author_name
'Russell P. Hughes'
'Monique A. Meyer'
'Mark D. Tawa'
'Antony J. Ward'
'Alex Williamson'
'Arnold L. Rheingold'
'Lev N. Zakharov'

_publ_contact_author A.Rheingold
_publ_contact_author_email arheingold@ucsd.edu
_publ_section_title
;
 Does \a-Fluorination Affect the Structural trans-Influence and Kinetic
 trans-Effect of an Alkyl Ligand? Molecular Structures of
 Pd(TMEDA)(CH3)(RF) and a Kinetic Study of the trans to cis Isomerization
 of Pt(TMEDA)(CH3)2I(RF) [RF= CF2CF3, CFHCF3, CH2CF3]
;
_journal_name_full 'Inorganic Chemistry'
_journal_page_first 747
_journal_page_last 756
_journal_paper_doi 10.1021/ic030251j
_journal_volume 43
_journal_year 2004
_chemical_formula_sum 'C9 H19 F5 N2 Pd'
_chemical_formula_weight 356.66
_chemical_name_systematic
;
   ?
;
_space_group_IT_number 14
_symmetry_cell_setting monoclinic
_symmetry_space_group_name_Hall '-P 2yn'
_symmetry_space_group_name_H-M 'P 1 21/n 1'
_atom_sites_solution_hydrogens geom
_atom_sites_solution_primary direct
_atom_sites_solution_secondary difmap
_audit_creation_method SHELXL-97
_cell_angle_alpha 90.00
_cell_angle_beta 106.942(2)
_cell_angle_gamma 90.00
_cell_formula_units_Z 4
_cell_length_a 11.7095(10)
_cell_length_b 8.7214(7)
_cell_length_c 13.8253(11)
_cell_measurement_temperature 173(2)
_cell_volume 1350.61(19)
_computing_cell_refinement 'Bruker SMART'
_computing_data_collection 'Bruker SMART'
_computing_data_reduction 'Bruker SHELXTL'
_computing_molecular_graphics 'Bruker SHELXTL'
_computing_publication_material 'Bruker SHELXTL'
_computing_structure_refinement 'SHELXL-97 (Sheldrick, 1997)'
_computing_structure_solution 'SHELXS-97 (Sheldrick, 1990)'
_diffrn_ambient_temperature 173(2)
_diffrn_measured_fraction_theta_full 0.907
_diffrn_measured_fraction_theta_max 0.907
_diffrn_measurement_device_type 'CCD area detector'
_diffrn_measurement_method 'phi and omega scans'
_diffrn_radiation_monochromator graphite
_diffrn_radiation_source 'fine-focus sealed tube'
_diffrn_radiation_type MoK\a
_diffrn_radiation_wavelength 0.71073
_diffrn_reflns_av_R_equivalents 0.0291
_diffrn_reflns_av_sigmaI/netI 0.0395
_diffrn_reflns_limit_h_max 13
_diffrn_reflns_limit_h_min -13
_diffrn_reflns_limit_k_max 10
_diffrn_reflns_limit_k_min -10
_diffrn_reflns_limit_l_max 16
_diffrn_reflns_limit_l_min -16
_diffrn_reflns_number 4337
_diffrn_reflns_theta_full 25.50
_diffrn_reflns_theta_max 25.50
_diffrn_reflns_theta_min 2.70
_exptl_absorpt_coefficient_mu 1.413
_exptl_absorpt_correction_T_max 0.8160
_exptl_absorpt_correction_T_min 0.7653
_exptl_absorpt_correction_type 'Empirical from SADABS'
_exptl_crystal_colour Yellow
_exptl_crystal_density_diffrn 1.754
_exptl_crystal_density_method 'not measured'
_exptl_crystal_description Plate
_exptl_crystal_F_000 712
_exptl_crystal_size_max 0.20
_exptl_crystal_size_mid 0.20
_exptl_crystal_size_min 0.15
_refine_diff_density_max 1.019
_refine_diff_density_min -0.416
_refine_diff_density_rms 0.102
_refine_ls_extinction_method none
_refine_ls_goodness_of_fit_ref 1.128
_refine_ls_hydrogen_treatment mixed
_refine_ls_matrix_type full
_refine_ls_number_parameters 155
_refine_ls_number_reflns 2284
_refine_ls_number_restraints 0
_refine_ls_restrained_S_all 1.128
_refine_ls_R_factor_all 0.0419
_refine_ls_R_factor_gt 0.0346
_refine_ls_shift/su_max 0.006
_refine_ls_shift/su_mean 0.000
_refine_ls_structure_factor_coef Fsqd
_refine_ls_weighting_details 'calc w=1/[\s^2^(Fo^2^)+(0.0558P)^2^+0.0000P] where P=(Fo^2^+2Fc^2^)/3'
_refine_ls_weighting_scheme calc
_refine_ls_wR_factor_gt 0.0947
_refine_ls_wR_factor_ref 0.0984
_reflns_number_gt 1930
_reflns_number_total 2284
_reflns_threshold_expression >2sigma(I)
_cod_data_source_file ic030251j_1.cif
_cod_data_source_block compound9
_cod_depositor_comments
;
The following automatic conversions were performed:
'_symmetry_cell_setting' value 'Monoclinic' changed to 'monoclinic'
according to '/home/saulius/struct/CIF-dictionaries/cif_core.dic'
dictionary named 'cif_core.dic' version 2.4.1 from 2010-06-29.

Automatic conversion script
Id: cif_fix_enum 1527 2010-12-29 10:47:43Z saulius 
;
_cod_database_code 4310371

loop_
_symmetry_equiv_pos_as_xyz
'x, y, z'
'-x+1/2, y+1/2, -z+1/2'
'-x, -y, -z'
'x-1/2, -y-1/2, z-1/2'

loop_
_atom_site_label
_atom_site_type_symbol
_atom_site_fract_x
_atom_site_fract_y
_atom_site_fract_z
_atom_site_U_iso_or_equiv
_atom_site_adp_type
_atom_site_occupancy
_atom_site_symmetry_multiplicity
_atom_site_calc_flag
_atom_site_refinement_flags
_atom_site_disorder_assembly
_atom_site_disorder_group
Pd1 Pd 0.89163(3) 0.63782(3) 0.15425(2) 0.02786(15) Uani 1 1 d . . .
F1 F 1.0093(2) 0.8037(3) 0.3339(2) 0.0443(7) Uani 1 1 d . . .
F2 F 0.8976(2) 0.9542(3) 0.2196(2) 0.0500(8) Uani 1 1 d . . .
F3 F 1.1312(3) 1.0071(3) 0.2662(3) 0.0630(9) Uani 1 1 d . . .
F4 F 1.0622(3) 0.9339(4) 0.1127(3) 0.0695(10) Uani 1 1 d . . .
F5 F 1.1668(3) 0.7795(3) 0.2227(2) 0.0550(8) Uani 1 1 d . . .
N1 N 0.7988(3) 0.4361(4) 0.0765(3) 0.0385(9) Uani 1 1 d . . .
N2 N 0.9716(3) 0.4675(4) 0.2744(3) 0.0369(9) Uani 1 1 d . . .
C1 C 0.6698(5) 0.4565(6) 0.0335(4) 0.0495(13) Uani 1 1 d . . .
H1A H 0.6344 0.3615 0.0001 0.074 Uiso 1 1 calc R . .
H1B H 0.6542 0.5401 -0.0160 0.074 Uiso 1 1 calc R . .
H1C H 0.6344 0.4816 0.0877 0.074 Uiso 1 1 calc R . .
C2 C 0.8479(6) 0.3904(7) -0.0070(5) 0.0669(19) Uani 1 1 d . . .
H2A H 0.8055 0.2995 -0.0411 0.100 Uiso 1 1 calc R . .
H2B H 0.9331 0.3669 0.0206 0.100 Uiso 1 1 calc R . .
H2C H 0.8375 0.4747 -0.0557 0.100 Uiso 1 1 calc R . .
C3 C 0.8189(5) 0.3133(6) 0.1549(4) 0.0512(14) Uani 1 1 d . . .
H3A H 0.8031 0.2120 0.1213 0.061 Uiso 1 1 calc R . .
H3B H 0.7622 0.3272 0.1952 0.061 Uiso 1 1 calc R . .
C4 C 0.9458(5) 0.3170(6) 0.2247(5) 0.0547(15) Uani 1 1 d . . .
H4A H 0.9562 0.2357 0.2765 0.066 Uiso 1 1 calc R . .
H4B H 1.0025 0.2969 0.1853 0.066 Uiso 1 1 calc R . .
C5 C 0.9162(5) 0.4787(6) 0.3579(4) 0.0478(12) Uani 1 1 d . . .
H5A H 0.9526 0.4029 0.4101 0.072 Uiso 1 1 calc R . .
H5B H 0.8303 0.4587 0.3315 0.072 Uiso 1 1 calc R . .
H5C H 0.9289 0.5818 0.3872 0.072 Uiso 1 1 calc R . .
C6 C 1.1025(4) 0.4749(6) 0.3185(4) 0.0556(14) Uani 1 1 d . . .
H6A H 1.1282 0.3957 0.3706 0.083 Uiso 1 1 calc R . .
H6B H 1.1250 0.5761 0.3488 0.083 Uiso 1 1 calc R . .
H6C H 1.1410 0.4577 0.2653 0.083 Uiso 1 1 calc R . .
C7 C 0.8140(4) 0.7870(5) 0.0262(3) 0.0283(9) Uani 1 1 d . . .
H7A H 0.7346 0.8200 0.0277 0.042 Uiso 1 1 calc R . .
H7B H 0.8073 0.7312 -0.0368 0.042 Uiso 1 1 calc R . .
H7C H 0.8652 0.8770 0.0299 0.042 Uiso 1 1 calc R . .
C8 C 0.9734(4) 0.8275(5) 0.2285(3) 0.0336(10) Uani 1 1 d . . .
C9 C 1.0833(5) 0.8855(5) 0.2072(4) 0.0456(13) Uani 1 1 d . . .

loop_
_atom_site_aniso_label
_atom_site_aniso_U_11
_atom_site_aniso_U_22
_atom_site_aniso_U_33
_atom_site_aniso_U_23
_atom_site_aniso_U_13
_atom_site_aniso_U_12
Pd1 0.0288(2) 0.0236(2) 0.0312(3) -0.00155(12) 0.00870(18) -0.00141(12)
F1 0.0477(18) 0.0454(15) 0.0395(18) -0.0130(12) 0.0123(14) -0.0079(13)
F2 0.0459(17) 0.0251(14) 0.081(2) -0.0064(12) 0.0225(16) 0.0031(12)
F3 0.0530(19) 0.0502(19) 0.093(3) -0.0277(17) 0.0327(19) -0.0238(15)
F4 0.080(2) 0.071(2) 0.065(2) 0.0129(17) 0.033(2) -0.0229(19)
F5 0.0403(17) 0.0487(18) 0.084(2) -0.0104(15) 0.0308(17) -0.0003(13)
N1 0.035(2) 0.040(2) 0.041(3) -0.0073(17) 0.013(2) -0.0084(17)
N2 0.032(2) 0.032(2) 0.044(3) 0.0031(16) 0.0071(19) 0.0036(16)
C1 0.039(3) 0.060(3) 0.047(3) -0.004(2) 0.007(3) -0.012(2)
C2 0.064(4) 0.075(4) 0.073(5) -0.045(3) 0.039(4) -0.022(3)
C3 0.051(3) 0.026(2) 0.073(4) -0.006(2) 0.012(3) -0.008(2)
C4 0.058(4) 0.027(3) 0.075(4) 0.002(2) 0.013(3) 0.004(2)
C5 0.052(3) 0.050(3) 0.042(3) 0.016(2) 0.013(3) 0.005(2)
C6 0.042(3) 0.046(3) 0.073(4) 0.015(3) 0.006(3) 0.009(2)
C7 0.016(2) 0.039(2) 0.019(2) -0.0123(17) -0.0119(18) -0.0013(17)
C8 0.036(3) 0.029(2) 0.034(3) -0.0036(18) 0.008(2) 0.0085(19)
C9 0.050(3) 0.030(3) 0.058(4) -0.012(2) 0.017(3) -0.008(2)

loop_
_atom_type_symbol
_atom_type_description
_atom_type_scat_dispersion_real
_atom_type_scat_dispersion_imag
_atom_type_scat_source
C C 0.0033 0.0016 'International Tables Vol C Tables 4.2.6.8 and 6.1.1.4'
H H 0.0000 0.0000 'International Tables Vol C Tables 4.2.6.8 and 6.1.1.4'
N N 0.0061 0.0033 'International Tables Vol C Tables 4.2.6.8 and 6.1.1.4'
F F 0.0171 0.0103 'International Tables Vol C Tables 4.2.6.8 and 6.1.1.4'
Pd Pd -0.9988 1.0072 'International Tables Vol C Tables 4.2.6.8 and 6.1.1.4'

loop_
_geom_angle_atom_site_label_1
_geom_angle_atom_site_label_2
_geom_angle_atom_site_label_3
_geom_angle
_geom_angle_site_symmetry_1
_geom_angle_site_symmetry_3
_geom_angle_publ_flag
C8 Pd1 C7 87.00(16) . . ?
C8 Pd1 N1 178.06(15) . . ?
C7 Pd1 N1 92.94(15) . . ?
C8 Pd1 N2 97.64(16) . . ?
C7 Pd1 N2 174.40(14) . . ?
N1 Pd1 N2 82.53(15) . . ?
C1 N1 C2 107.7(4) . . ?
C1 N1 C3 107.9(4) . . ?
C2 N1 C3 110.9(4) . . ?
C1 N1 Pd1 114.2(3) . . ?
C2 N1 Pd1 110.5(3) . . ?
C3 N1 Pd1 105.7(3) . . ?
C4 N2 C6 106.2(4) . . ?
C4 N2 C5 110.2(4) . . ?
C6 N2 C5 108.2(4) . . ?
C4 N2 Pd1 105.3(3) . . ?
C6 N2 Pd1 116.1(3) . . ?
C5 N2 Pd1 110.7(3) . . ?
N1 C3 C4 111.3(4) . . ?
N2 C4 C3 110.2(4) . . ?
F2 C8 F1 101.4(3) . . ?
F2 C8 C9 106.1(4) . . ?
F1 C8 C9 103.8(4) . . ?
F2 C8 Pd1 113.9(3) . . ?
F1 C8 Pd1 110.9(3) . . ?
C9 C8 Pd1 118.9(3) . . ?
F5 C9 F4 107.5(4) . . ?
F5 C9 F3 107.1(4) . . ?
F4 C9 F3 105.6(4) . . ?
F5 C9 C8 111.9(4) . . ?
F4 C9 C8 112.3(5) . . ?
F3 C9 C8 112.1(4) . . ?

loop_
_geom_bond_atom_site_label_1
_geom_bond_atom_site_label_2
_geom_bond_distance
_geom_bond_site_symmetry_2
_geom_bond_publ_flag
Pd1 C8 2.033(5) . ?
Pd1 C7 2.171(4) . ?
Pd1 N1 2.180(4) . ?
Pd1 N2 2.221(4) . ?
F1 C8 1.410(5) . ?
F2 C8 1.399(5) . ?
F3 C9 1.356(5) . ?
F4 C9 1.327(6) . ?
F5 C9 1.317(6) . ?
N1 C1 1.464(6) . ?
N1 C2 1.486(6) . ?
N1 C3 1.493(6) . ?
N2 C4 1.471(6) . ?
N2 C6 1.477(6) . ?
N2 C5 1.483(6) . ?
C3 C4 1.518(8) . ?
C8 C9 1.490(7) . ?
